data_7011289
loop_
_publ_author_name
'Lorenzo Tei'
'Alexander J. Blake'
'Paul A. Cooke'
'Claudia Caltagirone'
'Francesco Demartin'
'Vito Lippolis'
'Francesca Morale'
'Claire Wilson'
'Martin Schr\"oder'

_publ_section_title
;
 Nitrile functionalised pendant-arm derivatives of aza- and mixed donor
 macrocyclic ligands as new building blocks for inorganic crystal
 engineering
;
_journal_issue 8
_journal_name_full 'J. Chem. Soc., Dalton Trans.'
_journal_page_first 1662
_journal_page_last 1670
_journal_paper_doi 10.1039/b110134j
_journal_year 2002
_chemical_formula_sum 'C16 H26 Ag B F4 N6 O2'
_chemical_formula_weight 529.11
_chemical_name_systematic
; 
? 
;
_space_group_IT_number 14
_symmetry_cell_setting monoclinic
_symmetry_space_group_name_Hall '-P 2yn'
_symmetry_space_group_name_H-M 'P 1 21/n 1'
_atom_sites_solution_hydrogens geom
_atom_sites_solution_primary direct
_atom_sites_solution_secondary difmap
_audit_creation_method SHELXL-97
_cell_angle_alpha 90.00
_cell_angle_beta 108.022(2)
_cell_angle_gamma 90.00
_cell_formula_units_Z 4
_cell_length_a 9.876(1)
_cell_length_b 15.316(2)
_cell_length_c 14.823(2)
_cell_measurement_reflns_used 4803
_cell_measurement_temperature 150(2)
_cell_measurement_theta_max 27.65
_cell_measurement_theta_min 2.55
_cell_volume 2132.1(5)
_computing_cell_refinement 'Bruker SAINT'
_computing_data_collection 'Bruker SMART'
_computing_data_reduction 'Bruker SHELXTL'
_computing_molecular_graphics 'Bruker SHELXTL'
_computing_publication_material 'Bruker SHELXTL'
_computing_structure_refinement 'SHELXL-97 (Sheldrick, 1997)'
_computing_structure_solution 'SHELXS-97 (Sheldrick, 1990)'
_diffrn_ambient_temperature 150(2)
_diffrn_measured_fraction_theta_full 0.983
_diffrn_measured_fraction_theta_max 0.889
_diffrn_measurement_device_type 'Bruker SMART CCD area detector'
_diffrn_measurement_method omega
_diffrn_radiation_monochromator graphite
_diffrn_radiation_source 'fine-focus sealed tube'
_diffrn_radiation_type MoK\a
_diffrn_radiation_wavelength 0.71073
_diffrn_reflns_av_R_equivalents 0.0520
_diffrn_reflns_av_sigmaI/netI 0.0422
_diffrn_reflns_limit_h_max 13
_diffrn_reflns_limit_h_min -11
_diffrn_reflns_limit_k_max 20
_diffrn_reflns_limit_k_min -19
_diffrn_reflns_limit_l_max 14
_diffrn_reflns_limit_l_min -20
_diffrn_reflns_number 13541
_diffrn_reflns_theta_full 27.50
_diffrn_reflns_theta_max 28.93
_diffrn_reflns_theta_min 1.96
_diffrn_standards_decay_% 0
_exptl_absorpt_coefficient_mu 1.005
_exptl_absorpt_correction_T_max 0.888
_exptl_absorpt_correction_T_min 0.600
_exptl_absorpt_correction_type multi-scan
_exptl_absorpt_process_details 'Bruker SADABS'
_exptl_crystal_colour Colourless
_exptl_crystal_density_diffrn 1.648
_exptl_crystal_density_method 'not measured'
_exptl_crystal_description Plate
_exptl_crystal_F_000 1072
_exptl_crystal_size_max 0.30
_exptl_crystal_size_mid 0.12
_exptl_crystal_size_min 0.06
_refine_diff_density_max 1.022
_refine_diff_density_min -0.893
_refine_diff_density_rms 0.106
_refine_ls_extinction_method none
_refine_ls_goodness_of_fit_ref 0.991
_refine_ls_hydrogen_treatment 'riding model'
_refine_ls_matrix_type full
_refine_ls_number_parameters 263
_refine_ls_number_reflns 5006
_refine_ls_number_restraints 75
_refine_ls_restrained_S_all 1.129
_refine_ls_R_factor_all 0.0708
_refine_ls_R_factor_gt 0.0476
_refine_ls_shift/su_max 0.035
_refine_ls_shift/su_mean 0.002
_refine_ls_structure_factor_coef Fsqd
_refine_ls_weighting_details 'calc w=1/[\s^2^(Fo^2^)+(0.0855P)^2^+0.5524P] where P=(Fo^2^+2Fc^2^)/3'
_refine_ls_weighting_scheme calc
_refine_ls_wR_factor_gt 0.1242
_refine_ls_wR_factor_ref 0.1360
_reflns_number_gt 3617
_reflns_number_total 5006
_reflns_threshold_expression >2sigma(I)
_cod_data_source_file b110134j.txt
_cod_data_source_block AGCNBF
_cod_depositor_comments
;
The following automatic conversions were performed:
'_atom_site_symetry_multiplicity' tag replaced with
'_atom_site_symmetry_multiplicity'.

Automatic conversion script
Id: cif_correct_tags 1440 2010-10-19 06:21:57Z saulius 

The following automatic conversions were performed:
'_symmetry_cell_setting' value 'Monoclinic' changed to 'monoclinic'
according to '/home/saulius/struct/CIF-dictionaries/cif_core.dic'
dictionary named 'cif_core.dic' version 2.4.1 from
2010-06-29.

'_geom_angle_publ_flag' value 'Y' changed to 'y' according to
'/home/saulius/struct/CIF-dictionaries/cif_core.dic' dictionary named
'cif_core.dic' version 2.4.1 from 2010-06-29 (15
times).

'_geom_bond_publ_flag' value 'Y' changed to 'y' according to
'/home/saulius/struct/CIF-dictionaries/cif_core.dic' dictionary named
'cif_core.dic' version 2.4.1 from 2010-06-29 (6 times).

Automatic conversion script
Id: cif_fix_enum 1527 2010-12-29 10:47:43Z saulius 
;
_cod_original_sg_symbol_H-M P2(1)/n
_cod_database_code 7011289

loop_
_symmetry_equiv_pos_as_xyz
'x, y, z'
'-x+1/2, y+1/2, -z+1/2'
'-x, -y, -z'
'x-1/2, -y-1/2, z-1/2'

loop_
_atom_site_label
_atom_site_type_symbol
_atom_site_fract_x
_atom_site_fract_y
_atom_site_fract_z
_atom_site_U_iso_or_equiv
_atom_site_adp_type
_atom_site_occupancy
_atom_site_symmetry_multiplicity
_atom_site_calc_flag
_atom_site_refinement_flags
_atom_site_disorder_assembly
_atom_site_disorder_group
Ag Ag 0.39023(4) 0.77740(2) 0.05715(2) 0.03356(14) Uani 1 1 d D . .
N1 N 0.2438(4) 0.8013(3) 0.1584(3) 0.0366(9) Uani 1 1 d . A .
C2 C 0.3249(6) 0.7783(4) 0.2558(4) 0.0436(12) Uani 1 1 d . . .
H2A H 0.3100 0.7156 0.2660 0.052 Uiso 1 1 calc R A .
H2B H 0.2877 0.8122 0.2999 0.052 Uiso 1 1 calc R . .
C3 C 0.4837(6) 0.7953(3) 0.2797(4) 0.0397(11) Uani 1 1 d . A .
H3A H 0.4985 0.8579 0.2687 0.048 Uiso 1 1 calc R . .
H3B H 0.5300 0.7833 0.3479 0.048 Uiso 1 1 calc R . .
N4 N 0.5534(4) 0.7429(3) 0.2244(3) 0.0403(10) Uani 1 1 d D A .
C5 C 0.6817(8) 0.7950(5) 0.2162(5) 0.0349(16) Uiso 0.65 1 d PD A 1
H5A H 0.6564 0.8577 0.2089 0.042 Uiso 0.65 1 calc PR A 1
H5B H 0.7618 0.7880 0.2756 0.042 Uiso 0.65 1 calc PR A 1
C6 C 0.7297(8) 0.7660(5) 0.1330(5) 0.0401(17) Uiso 0.65 1 d PD A 1
H6A H 0.8236 0.7920 0.1380 0.048 Uiso 0.65 1 calc PR A 1
H6B H 0.7393 0.7016 0.1332 0.048 Uiso 0.65 1 calc PR A 1
C8 C 0.6306(11) 0.7383(6) -0.0351(7) 0.059(2) Uiso 0.65 1 d PD A 1
H8A H 0.5763 0.7688 -0.0941 0.071 Uiso 0.65 1 calc PR A 1
H8B H 0.7306 0.7340 -0.0351 0.071 Uiso 0.65 1 calc PR A 1
C5' C 0.7035(10) 0.7523(10) 0.2304(9) 0.036(3) Uiso 0.35 1 d PD A 2
H5'1 H 0.7437 0.6950 0.2211 0.043 Uiso 0.35 1 calc PR A 2
H5'2 H 0.7590 0.7753 0.2934 0.043 Uiso 0.35 1 calc PR A 2
C6' C 0.7094(15) 0.8154(9) 0.1528(7) 0.042(3) Uiso 0.35 1 d PD A 2
H6'1 H 0.8109 0.8231 0.1573 0.051 Uiso 0.35 1 calc PR A 2
H6'2 H 0.6747 0.8726 0.1674 0.051 Uiso 0.35 1 calc PR A 2
C8' C 0.6895(11) 0.7148(6) 0.0247(9) 0.035(3) Uiso 0.35 1 d PD A 2
H8'1 H 0.7425 0.6843 0.0840 0.042 Uiso 0.35 1 calc PR A 2
H8'2 H 0.7582 0.7304 -0.0093 0.042 Uiso 0.35 1 calc PR A 2
N7 N 0.6270(4) 0.7936(3) 0.0479(3) 0.0419(10) Uani 1 1 d D A .
C9 C 0.5756(7) 0.6530(5) -0.0378(5) 0.075(2) Uani 0.35 1 d PD A 1
H9A H 0.6021 0.6170 -0.0853 0.090 Uiso 0.35 1 calc PR A 1
H9B H 0.6131 0.6246 0.0250 0.090 Uiso 0.35 1 calc PR A 1
C9' C 0.5756(7) 0.6530(5) -0.0378(5) 0.075(2) Uani 0.65 1 d P A 2
H9'1 H 0.5249 0.6825 -0.0983 0.090 Uiso 0.65 1 calc PR A 2
H9'2 H 0.6222 0.6001 -0.0528 0.090 Uiso 0.65 1 calc PR A 2
O10' O 0.4789(5) 0.6290(3) 0.0081(4) 0.0516(13) Uiso 0.70 1 d PD A 2
O10 O 0.4275(7) 0.6623(5) -0.0630(8) 0.055(3) Uiso 0.30 1 d PD A 1
C11 C 0.3582(7) 0.5859(4) -0.0517(5) 0.0698(19) Uani 1 1 d D . .
H11A H 0.3851 0.5288 -0.0724 0.084 Uiso 0.30 1 calc PR A 2
H11B H 0.3119 0.6217 -0.1085 0.084 Uiso 0.30 1 calc PR A 2
H11C H 0.4343 0.5418 -0.0284 0.084 Uiso 0.70 1 calc PR A 1
H11D H 0.3026 0.5675 -0.1166 0.084 Uiso 0.70 1 calc PR A 1
C12 C 0.2637(8) 0.5742(3) 0.0056(5) 0.0635(18) Uani 1 1 d . A .
H12A H 0.1843 0.5350 -0.0277 0.076 Uiso 1 1 calc R . .
H12B H 0.3165 0.5469 0.0669 0.076 Uiso 1 1 calc R . .
O13 O 0.2080(4) 0.6572(2) 0.0222(3) 0.0528(10) Uani 1 1 d . A .
C14 C 0.1428(6) 0.6563(4) 0.0960(5) 0.0554(16) Uani 1 1 d . . .
H14A H 0.2068 0.6271 0.1529 0.066 Uiso 1 1 calc R A .
H14B H 0.0527 0.6229 0.0748 0.066 Uiso 1 1 calc R . .
C15 C 0.1131(6) 0.7480(4) 0.1206(5) 0.0494(14) Uani 1 1 d . A .
H15A H 0.0500 0.7767 0.0630 0.059 Uiso 1 1 calc R . .
H15B H 0.0619 0.7460 0.1683 0.059 Uiso 1 1 calc R . .
C1A C 0.2090(6) 0.8950(3) 0.1480(4) 0.0391(11) Uani 1 1 d . . .
H1A1 H 0.1617 0.9080 0.0801 0.047 Uiso 1 1 calc R A .
H1A2 H 0.2985 0.9291 0.1688 0.047 Uiso 1 1 calc R . .
C2A C 0.1152(7) 0.9236(4) 0.2031(4) 0.0548(15) Uani 1 1 d . A .
N3A N 0.0423(8) 0.9439(4) 0.2456(5) 0.084(2) Uani 1 1 d . . .
C1B C 0.5700(6) 0.6517(4) 0.2553(4) 0.0554(17) Uani 1 1 d . . .
H1B3 H 0.6043 0.6171 0.2103 0.066 Uiso 1 1 calc R A .
H1B4 H 0.4761 0.6281 0.2542 0.066 Uiso 1 1 calc R . .
C2B C 0.6714(6) 0.6419(4) 0.3521(4) 0.0521(15) Uani 1 1 d . A .
C1C C 0.6340(6) 0.8785(4) 0.0086(4) 0.0467(13) Uani 1 1 d . . .
H1C1 H 0.6235 0.9231 0.0543 0.056 Uiso 1 1 calc R A .
H1C2 H 0.5525 0.8850 -0.0500 0.056 Uiso 1 1 calc R . .
C2C C 0.7677(6) 0.8962(4) -0.0143(5) 0.0539(15) Uani 1 1 d . A .
N3C N 0.8689(6) 0.9048(4) -0.0352(5) 0.0752(18) Uani 1 1 d . . .
B B 0.5431(5) 1.0497(3) 0.2494(3) 0.0445(14) Uani 1 1 d D . .
F1 F 0.4423(9) 1.0189(7) 0.2887(7) 0.080(4) Uiso 0.50 1 d PD B 1
F2 F 0.5312(8) 1.1387(3) 0.2247(5) 0.0492(18) Uiso 0.50 1 d PD B 1
F3 F 0.5079(7) 0.9995(4) 0.1637(4) 0.0322(16) Uiso 0.50 1 d PD B 1
F4 F 0.6906(6) 1.0385(5) 0.2922(5) 0.0520(18) Uiso 0.50 1 d PD B 1
F1' F 0.4785(8) 1.0049(4) 0.3080(5) 0.0440(18) Uiso 0.50 1 d PD B 2
F2' F 0.4767(7) 1.1303(4) 0.2264(5) 0.0470(17) Uiso 0.50 1 d PD B 2
F3' F 0.5489(9) 1.0027(5) 0.1735(5) 0.057(3) Uiso 0.50 1 d PD B 2
F4' F 0.6703(7) 1.0593(5) 0.3196(5) 0.068(2) Uiso 0.50 1 d PD B 2
N3B N 0.7501(5) 0.6383(4) 0.4271(3) 0.0551(13) Uani 1 1 d . . .

loop_
_atom_site_aniso_label
_atom_site_aniso_U_11
_atom_site_aniso_U_22
_atom_site_aniso_U_33
_atom_site_aniso_U_23
_atom_site_aniso_U_13
_atom_site_aniso_U_12
Ag 0.0301(2) 0.0349(2) 0.0334(2) -0.00363(15) 0.00652(14) -0.00140(15)
N1 0.032(2) 0.035(2) 0.044(2) 0.0112(18) 0.0152(18) 0.0039(16)
C2 0.044(3) 0.053(3) 0.037(3) 0.013(2) 0.018(2) 0.013(2)
C3 0.042(3) 0.042(3) 0.031(2) -0.005(2) 0.005(2) 0.005(2)
N4 0.028(2) 0.058(3) 0.032(2) -0.0101(19) 0.0034(17) 0.0008(19)
N7 0.034(2) 0.036(2) 0.058(3) 0.009(2) 0.018(2) 0.0070(17)
C9 0.070(4) 0.097(6) 0.062(4) -0.036(4) 0.027(4) 0.002(4)
C9' 0.070(4) 0.097(6) 0.062(4) -0.036(4) 0.027(4) 0.002(4)
C11 0.067(4) 0.049(3) 0.087(5) -0.014(3) 0.015(4) -0.004(3)
C12 0.090(5) 0.030(3) 0.063(4) -0.006(3) 0.013(4) -0.013(3)
O13 0.064(3) 0.0350(18) 0.057(2) 0.0041(17) 0.015(2) -0.0100(18)
C14 0.043(3) 0.050(3) 0.067(4) 0.016(3) 0.007(3) -0.017(3)
C15 0.031(3) 0.055(3) 0.063(4) 0.020(3) 0.014(3) -0.002(2)
C1A 0.044(3) 0.039(2) 0.037(3) 0.004(2) 0.016(2) 0.009(2)
C2A 0.061(4) 0.059(3) 0.050(3) 0.017(3) 0.026(3) 0.025(3)
N3A 0.102(5) 0.092(5) 0.075(4) 0.025(4) 0.052(4) 0.049(4)
C1B 0.049(3) 0.056(3) 0.042(3) -0.018(3) -0.012(3) 0.021(3)
C2B 0.037(3) 0.067(4) 0.045(3) -0.018(3) 0.002(2) 0.013(3)
C1C 0.043(3) 0.046(3) 0.056(3) 0.021(3) 0.022(3) 0.013(2)
C2C 0.044(3) 0.051(3) 0.066(4) 0.023(3) 0.016(3) 0.008(3)
N3C 0.050(3) 0.075(4) 0.106(5) 0.045(4) 0.033(3) 0.009(3)
B 0.054(4) 0.034(3) 0.040(3) 0.001(2) 0.005(3) -0.001(3)
N3B 0.045(3) 0.069(3) 0.042(3) -0.010(2) 0.002(2) 0.008(2)

loop_
_atom_type_symbol
_atom_type_description
_atom_type_scat_dispersion_real
_atom_type_scat_dispersion_imag
_atom_type_scat_source
C C 0.0033 0.0016 'International Tables Vol C Tables 4.2.6.8 and 6.1.1.4'
H H 0.0000 0.0000 'International Tables Vol C Tables 4.2.6.8 and 6.1.1.4'
B B 0.0013 0.0007 'International Tables Vol C Tables 4.2.6.8 and 6.1.1.4'
N N 0.0061 0.0033 'International Tables Vol C Tables 4.2.6.8 and 6.1.1.4'
O O 0.0106 0.0060 'International Tables Vol C Tables 4.2.6.8 and 6.1.1.4'
F F 0.0171 0.0103 'International Tables Vol C Tables 4.2.6.8 and 6.1.1.4'
Ag Ag -0.8971 1.1015 'International Tables Vol C Tables 4.2.6.8 and 6.1.1.4'

loop_
_geom_angle_atom_site_label_1
_geom_angle_atom_site_label_2
_geom_angle_atom_site_label_3
_geom_angle
_geom_angle_site_symmetry_1
_geom_angle_site_symmetry_3
_geom_angle_publ_flag
N1 Ag N4 75.37(13) . . y
N7 Ag N1 143.40(15) . . y
N3B Ag N1 96.41(17) 4_575 . y
N1 Ag O13 73.20(14) . . y
N1 Ag O10' 128.39(15) . . y
N7 Ag N4 75.17(14) . . y
N3B Ag N4 158.75(17) 4_575 . y
N4 Ag O10' 85.73(15) . . y
O13 Ag N4 104.16(13) . . y
N3B Ag N7 103.34(16) 4_575 . y
N7 Ag O10' 70.00(14) . . y
N7 Ag O13 135.46(14) . . y
N3B Ag O10' 114.02(18) 4_575 . y
N3B Ag O13 91.75(15) 4_575 . y
O13 Ag O10' 65.58(14) . . y
C2 N1 C1A 112.2(4) . . ?
C2 N1 C15 112.8(4) . . ?
C1A N1 C15 110.4(4) . . ?
C2 N1 Ag 109.1(3) . . ?
C1A N1 Ag 104.4(3) . . ?
C15 N1 Ag 107.4(3) . . ?
N1 C2 C3 113.5(4) . . ?
N4 C3 C2 113.9(4) . . ?
C3 N4 C1B 112.0(5) . . ?
C3 N4 C5' 123.7(7) . . ?
C1B N4 C5' 93.5(7) . . ?
C3 N4 C5 107.6(4) . . ?
C1B N4 C5 120.4(5) . . ?
C5' N4 C5 26.9(5) . . ?
C3 N4 Ag 99.5(3) . . ?
C1B N4 Ag 118.4(3) . . ?
C5' N4 Ag 111.2(5) . . ?
C5 N4 Ag 96.0(4) . . ?
C6 C5 N4 112.7(6) . . ?
N7 C6 C5 108.5(6) . . ?
C9 C8 N7 116.1(7) . . ?
N4 C5' C6' 107.0(10) . . ?
C5' C6' N7 119.4(10) . . ?
C6 N7 C1C 121.4(5) . . ?
C6 N7 C8' 73.8(6) . . ?
C1C N7 C8' 125.6(7) . . ?
C6 N7 C8 111.6(6) . . ?
C1C N7 C8 99.4(5) . . ?
C8' N7 C8 38.2(6) . . ?
C6 N7 C6' 33.2(6) . . ?
C1C N7 C6' 97.8(6) . . ?
C8' N7 C6' 106.7(8) . . ?
C8 N7 C6' 143.4(8) . . ?
C6 N7 Ag 111.1(4) . . ?
C1C N7 Ag 106.7(3) . . ?
C8' N7 Ag 115.0(5) . . ?
C8 N7 Ag 105.0(4) . . ?
C6' N7 Ag 100.6(6) . . ?
O10 C9 C8 105.9(7) . . ?
C11 O10' Ag 106.9(4) . . ?
C11 O10 C9 113.2(6) . . ?
O10 C11 O10' 48.0(5) . . ?
O10 C11 C12 127.1(7) . . ?
O10' C11 C12 105.2(6) . . ?
O13 C12 C11 109.9(5) . . ?
C14 O13 C12 114.1(4) . . ?
C14 O13 Ag 108.2(3) . . ?
C12 O13 Ag 113.3(4) . . ?
O13 C14 C15 110.1(4) . . ?
N1 C15 C14 113.2(4) . . ?
N1 C1A C2A 113.4(4) . . ?
N3A C2A C1A 178.6(7) . . ?
N4 C1B C2B 112.1(5) . . ?
N3B C2B C1B 176.9(7) . . ?
N7 C1C C2C 114.6(4) . . ?
N3C C2C C1C 175.5(8) . . ?
F3' B F4' 115.1(6) . . ?
F3' B F1 113.0(6) . . ?
F4' B F1 109.1(6) . . ?
F3' B F2' 114.1(5) . . ?
F4' B F2' 110.1(5) . . ?
F1 B F2' 93.4(6) . . ?
F3' B F1' 113.5(5) . . ?
F4' B F1' 93.9(5) . . ?
F1 B F1' 18.1(5) . . ?
F2' B F1' 108.4(5) . . ?
F3' B F2 108.8(6) . . ?
F4' B F2 94.4(5) . . ?
F1 B F2 115.3(6) . . ?
F2' B F2 23.2(4) . . ?
F1' B F2 128.1(6) . . ?
F3' B F4 90.3(6) . . ?
F4' B F4 24.8(4) . . ?
F1 B F4 123.2(6) . . ?
F2' B F4 124.2(5) . . ?
F1' B F4 105.4(5) . . ?
F2 B F4 103.1(5) . . ?
F3' B F3 15.7(5) . . ?
F4' B F3 130.2(6) . . ?
F1 B F3 100.5(5) . . ?
F2' B F3 107.0(5) . . ?
F1' B F3 104.7(5) . . ?
F2 B F3 108.1(5) . . ?
F4 B F3 105.5(5) . . ?
C2B N3B Ag 144.3(5) . 4_676 ?

loop_
_geom_bond_atom_site_label_1
_geom_bond_atom_site_label_2
_geom_bond_distance
_geom_bond_site_symmetry_2
_geom_bond_publ_flag
Ag N1 2.413(4) . y
Ag N4 2.559(4) . y
Ag N7 2.398(4) . y
Ag N3B 2.377(5) 4_575 y
Ag O10' 2.618(5) . y
Ag O13 2.514(4) . y
N1 C2 1.461(7) . ?
N1 C1A 1.472(6) . ?
N1 C15 1.483(7) . ?
C2 C3 1.520(7) . ?
C3 N4 1.462(7) . ?
N4 C1B 1.464(7) . ?
N4 C5' 1.464(9) . ?
N4 C5 1.533(7) . ?
C5 C6 1.519(8) . ?
C6 N7 1.417(7) . ?
C8 C9 1.411(8) . ?
C8 N7 1.504(8) . ?
C5' C6' 1.518(10) . ?
C6' N7 1.552(9) . ?
C8' N7 1.445(9) . ?
N7 C1C 1.435(6) . ?
C9 O10 1.401(7) . ?
O10' C11 1.410(6) . ?
O10 C11 1.391(7) . ?
C11 C12 1.454(10) . ?
C12 O13 1.436(7) . ?
O13 C14 1.432(8) . ?
C14 C15 1.503(9) . ?
C1A C2A 1.478(8) . ?
C2A N3A 1.137(8) . ?
C1B C2B 1.481(7) . ?
C2B N3B 1.143(7) . ?
C1C C2C 1.487(8) . ?
C2C N3C 1.141(8) . ?
B F3' 1.351(6) . ?
B F4' 1.369(6) . ?
B F1 1.382(7) . ?
B F2' 1.390(6) . ?
B F1' 1.405(6) . ?
B F2 1.407(6) . ?
B F4 1.408(6) . ?
B F3 1.433(6) . ?
N3B Ag 2.377(5) 4_676 ?

loop_
_geom_torsion_atom_site_label_1
_geom_torsion_atom_site_label_2
_geom_torsion_atom_site_label_3
_geom_torsion_atom_site_label_4
_geom_torsion
_geom_torsion_site_symmetry_1
_geom_torsion_site_symmetry_2
_geom_torsion_site_symmetry_3
_geom_torsion_site_symmetry_4
_geom_torsion_publ_flag
N3B Ag N1 C2 -163.4(3) 4_575 . . . ?
N7 Ag N1 C2 -40.7(4) . . . . ?
O13 Ag N1 C2 106.7(3) . . . . ?
N4 Ag N1 C2 -3.3(3) . . . . ?
O10' Ag N1 C2 68.9(4) . . . . ?
N3B Ag N1 C1A -43.3(3) 4_575 . . . ?
N7 Ag N1 C1A 79.4(4) . . . . ?
O13 Ag N1 C1A -133.2(3) . . . . ?
N4 Ag N1 C1A 116.8(3) . . . . ?
O10' Ag N1 C1A -171.0(3) . . . . ?
N3B Ag N1 C15 74.0(3) 4_575 . . . ?
N7 Ag N1 C15 -163.3(3) . . . . ?
O13 Ag N1 C15 -15.9(3) . . . . ?
N4 Ag N1 C15 -126.0(3) . . . . ?
O10' Ag N1 C15 -53.7(4) . . . . ?
C1A N1 C2 C3 -83.0(5) . . . . ?
C15 N1 C2 C3 151.5(5) . . . . ?
Ag N1 C2 C3 32.1(5) . . . . ?
N1 C2 C3 N4 -63.5(6) . . . . ?
C2 C3 N4 C1B -73.8(5) . . . . ?
C2 C3 N4 C5' 175.7(7) . . . . ?
C2 C3 N4 C5 151.7(5) . . . . ?
C2 C3 N4 Ag 52.3(5) . . . . ?
N3B Ag N4 C3 44.6(6) 4_575 . . . ?
N7 Ag N4 C3 133.3(3) . . . . ?
N1 Ag N4 C3 -24.8(3) . . . . ?
O13 Ag N4 C3 -92.8(3) . . . . ?
O10' Ag N4 C3 -156.3(3) . . . . ?
N3B Ag N4 C1B 166.1(5) 4_575 . . . ?
N7 Ag N4 C1B -105.2(4) . . . . ?
N1 Ag N4 C1B 96.8(4) . . . . ?
O13 Ag N4 C1B 28.8(4) . . . . ?
O10' Ag N4 C1B -34.7(4) . . . . ?
N3B Ag N4 C5' -87.4(8) 4_575 . . . ?
N7 Ag N4 C5' 1.4(7) . . . . ?
N1 Ag N4 C5' -156.7(7) . . . . ?
O13 Ag N4 C5' 135.3(7) . . . . ?
O10' Ag N4 C5' 71.8(7) . . . . ?
N3B Ag N4 C5 -64.4(6) 4_575 . . . ?
N7 Ag N4 C5 24.3(3) . . . . ?
N1 Ag N4 C5 -133.8(4) . . . . ?
O13 Ag N4 C5 158.2(3) . . . . ?
O10' Ag N4 C5 94.7(3) . . . . ?
C3 N4 C5 C6 -158.5(5) . . . . ?
C1B N4 C5 C6 71.5(7) . . . . ?
C5' N4 C5 C6 70.0(14) . . . . ?
Ag N4 C5 C6 -56.6(6) . . . . ?
N4 C5 C6 N7 71.4(8) . . . . ?
C3 N4 C5' C6' -93.5(11) . . . . ?
C1B N4 C5' C6' 147.0(10) . . . . ?
C5 N4 C5' C6' -34.3(9) . . . . ?
Ag N4 C5' C6' 24.6(12) . . . . ?
N4 C5' C6' N7 -58.7(16) . . . . ?
C5 C6 N7 C1C 87.5(7) . . . . ?
C5 C6 N7 C8' -150.2(8) . . . . ?
C5 C6 N7 C8 -155.9(6) . . . . ?
C5 C6 N7 C6' 37.5(10) . . . . ?
C5 C6 N7 Ag -39.1(6) . . . . ?
C9 C8 N7 C6 72.5(9) . . . . ?
C9 C8 N7 C1C -158.1(8) . . . . ?
C9 C8 N7 C8' 63.7(10) . . . . ?
C9 C8 N7 C6' 84.9(13) . . . . ?
C9 C8 N7 Ag -47.9(9) . . . . ?
C5' C6' N7 C6 -55.7(11) . . . . ?
C5' C6' N7 C1C 165.7(12) . . . . ?
C5' C6' N7 C8' -63.4(14) . . . . ?
C5' C6' N7 C8 -76.9(17) . . . . ?
C5' C6' N7 Ag 56.9(13) . . . . ?
N3B Ag N7 C6 165.4(4) 4_575 . . . ?
N1 Ag N7 C6 44.6(5) . . . . ?
O13 Ag N7 C6 -88.0(4) . . . . ?
N4 Ag N7 C6 7.2(4) . . . . ?
O10' Ag N7 C6 -83.6(4) . . . . ?
N3B Ag N7 C1C 31.0(4) 4_575 . . . ?
N1 Ag N7 C1C -89.8(4) . . . . ?
O13 Ag N7 C1C 137.6(3) . . . . ?
N4 Ag N7 C1C -127.1(4) . . . . ?
O10' Ag N7 C1C 142.1(4) . . . . ?
N3B Ag N7 C8' -113.2(6) 4_575 . . . ?
N1 Ag N7 C8' 126.0(6) . . . . ?
O13 Ag N7 C8' -6.6(7) . . . . ?
N4 Ag N7 C8' 88.7(6) . . . . ?
O10' Ag N7 C8' -2.2(6) . . . . ?
N3B Ag N7 C8 -73.8(5) 4_575 . . . ?
N1 Ag N7 C8 165.4(4) . . . . ?
O13 Ag N7 C8 32.8(5) . . . . ?
N4 Ag N7 C8 128.0(5) . . . . ?
O10' Ag N7 C8 37.2(4) . . . . ?
N3B Ag N7 C6' 132.6(6) 4_575 . . . ?
N1 Ag N7 C6' 11.8(6) . . . . ?
O13 Ag N7 C6' -120.8(6) . . . . ?
N4 Ag N7 C6' -25.6(6) . . . . ?
O10' Ag N7 C6' -116.4(6) . . . . ?
N7 C8 C9 O10 73.4(10) . . . . ?
N3B Ag O10' C11 -51.8(5) 4_575 . . . ?
N7 Ag O10' C11 -147.9(4) . . . . ?
N1 Ag O10' C11 68.8(5) . . . . ?
O13 Ag O10' C11 28.7(4) . . . . ?
N4 Ag O10' C11 136.3(4) . . . . ?
C8 C9 O10 C11 -168.6(8) . . . . ?
C9 O10 C11 O10' 46.9(6) . . . . ?
C9 O10 C11 C12 123.2(8) . . . . ?
Ag O10' C11 O10 66.6(5) . . . . ?
Ag O10' C11 C12 -60.0(5) . . . . ?
O10 C11 C12 O13 21.1(10) . . . . ?
O10' C11 C12 O13 69.5(7) . . . . ?
C11 C12 O13 C14 -165.4(5) . . . . ?
C11 C12 O13 Ag -40.9(6) . . . . ?
N3B Ag O13 C14 -110.3(4) 4_575 . . . ?
N7 Ag O13 C14 138.6(3) . . . . ?
N1 Ag O13 C14 -14.1(3) . . . . ?
N4 Ag O13 C14 55.5(3) . . . . ?
O10' Ag O13 C14 134.0(4) . . . . ?
N3B Ag O13 C12 122.1(4) 4_575 . . . ?
N7 Ag O13 C12 11.0(5) . . . . ?
N1 Ag O13 C12 -141.8(4) . . . . ?
N4 Ag O13 C12 -72.1(4) . . . . ?
O10' Ag O13 C12 6.4(4) . . . . ?
C12 O13 C14 C15 169.4(5) . . . . ?
Ag O13 C14 C15 42.2(5) . . . . ?
C2 N1 C15 C14 -74.4(6) . . . . ?
C1A N1 C15 C14 159.2(5) . . . . ?
Ag N1 C15 C14 45.9(5) . . . . ?
O13 C14 C15 N1 -62.7(6) . . . . ?
C2 N1 C1A C2A -63.5(6) . . . . ?
C15 N1 C1A C2A 63.3(6) . . . . ?
Ag N1 C1A C2A 178.5(4) . . . . ?
N1 C1A C2A N3A -18(29) . . . . ?
C3 N4 C1B C2B -67.1(6) . . . . ?
C5' N4 C1B C2B 61.6(8) . . . . ?
C5 N4 C1B C2B 60.9(7) . . . . ?
Ag N4 C1B C2B 177.9(4) . . . . ?
N4 C1B C2B N3B 4(13) . . . . ?
C6 N7 C1C C2C 58.9(8) . . . . ?
C8' N7 C1C C2C -33.1(9) . . . . ?
C8 N7 C1C C2C -63.6(7) . . . . ?
C6' N7 C1C C2C 84.0(8) . . . . ?
Ag N7 C1C C2C -172.4(4) . . . . ?
N7 C1C C2C N3C 52(8) . . . . ?
C1B C2B N3B Ag 0(13) . . . 4_676 ?
